data_4516909
loop_
_publ_author_name
'Oruganti, Madhavi'
'Nechipadappu, Sunil Kumar'
'Khade, Pavan A.'
'Trivedi, Darshak R.'

_publ_section_title
;
 Solid-State Versatility of the Molecular Salts/Cocrystals of
 2-Chloro-4-nitrobenzoic Acid: A Case Study on Halogen Bonds.
;
_journal_issue 10
_journal_name_full 'ACS omega'
_journal_page_first 7146
_journal_page_last 7162
_journal_paper_doi 10.1021/acsomega.7b00878
_journal_volume 2
_journal_year 2017
_chemical_formula_sum 'C11 H9 Cl N4 O4'
_chemical_formula_weight 296.67
_space_group_IT_number 2
_space_group_name_Hall '-P 1'
_space_group_name_H-M_alt 'P -1'
_symmetry_cell_setting triclinic
_symmetry_space_group_name_H-M 'P -1'
_atom_sites_solution_hydrogens geom
_atom_sites_solution_primary direct
_atom_sites_solution_secondary difmap
_audit_creation_method SHELXL-97
_cell_angle_alpha 77.211(4)
_cell_angle_beta 88.200(4)
_cell_angle_gamma 69.323(4)
_cell_formula_units_Z 2
_cell_length_a 6.7950(5)
_cell_length_b 7.4766(5)
_cell_length_c 13.7306(9)
_cell_measurement_reflns_used 2117
_cell_measurement_temperature 296(2)
_cell_measurement_theta_max 25.99
_cell_measurement_theta_min 1.52
_cell_volume 635.60(8)
_computing_structure_refinement 'SHELXL-97 (Sheldrick, 2008)'
_computing_structure_solution 'SHELXS-97 (Sheldrick, 2008)'
_diffrn_ambient_temperature 296(2)
_diffrn_measured_fraction_theta_full 0.961
_diffrn_measured_fraction_theta_max 0.961
_diffrn_measurement_device_type apexIIduo
_diffrn_radiation_monochromator graphite
_diffrn_radiation_source 'fine-focus sealed tube'
_diffrn_radiation_type MoK\a
_diffrn_radiation_wavelength 0.71073
_diffrn_reflns_av_R_equivalents 0.0273
_diffrn_reflns_av_sigmaI/netI 0.0248
_diffrn_reflns_limit_h_max 8
_diffrn_reflns_limit_h_min -8
_diffrn_reflns_limit_k_max 9
_diffrn_reflns_limit_k_min -8
_diffrn_reflns_limit_l_max 16
_diffrn_reflns_limit_l_min -16
_diffrn_reflns_number 6763
_diffrn_reflns_theta_full 25.99
_diffrn_reflns_theta_max 25.99
_diffrn_reflns_theta_min 1.52
_exptl_absorpt_coefficient_mu 0.320
_exptl_crystal_density_diffrn 1.550
_exptl_crystal_density_method 'not measured'
_exptl_crystal_description plate
_exptl_crystal_F_000 304
_refine_diff_density_max 0.660
_refine_diff_density_min -0.366
_refine_diff_density_rms 0.116
_refine_ls_extinction_method none
_refine_ls_goodness_of_fit_ref 1.447
_refine_ls_hydrogen_treatment mixed
_refine_ls_matrix_type full
_refine_ls_number_parameters 213
_refine_ls_number_reflns 2396
_refine_ls_number_restraints 46
_refine_ls_restrained_S_all 1.433
_refine_ls_R_factor_all 0.0771
_refine_ls_R_factor_gt 0.0726
_refine_ls_shift/su_max 0.000
_refine_ls_shift/su_mean 0.000
_refine_ls_structure_factor_coef Fsqd
_refine_ls_weighting_details 'calc w=1/[\s^2^(Fo^2^)+(0.1546P)^2^+0.0000P] where P=(Fo^2^+2Fc^2^)/3'
_refine_ls_weighting_scheme calc
_refine_ls_wR_factor_gt 0.2368
_refine_ls_wR_factor_ref 0.2463
_reflns_number_gt 2117
_reflns_number_total 2396
_reflns_threshold_expression >2sigma(I)
_cod_data_source_file ao7b00878_si_002.cif
_cod_data_source_block CCDC_1023271_2c4n.f
_cod_depositor_comments
;
The following automatic conversions were performed:

data item '_symmetry_cell_setting' value 'Triclinic' was changed to
'triclinic' in accordance with the
/home/saulius/struct/COD-crude-data/automatic-downloads/DataCite-retrospective/ACS/depositions/lib/dictionaries/cif_core.dic
dictionary named 'cif_core.dic' version 2.4.2 last updated on
2011-04-26.

Automatic conversion script
Id: cif_fix_values 6909 2019-04-08 15:41:33Z antanas 
;
_cod_original_sg_symbol_H-M P-1
_cod_database_code 4516909

loop_
_symmetry_equiv_pos_as_xyz
'x, y, z'
'-x, -y, -z'

loop_
_atom_site_label
_atom_site_type_symbol
_atom_site_fract_x
_atom_site_fract_y
_atom_site_fract_z
_atom_site_U_iso_or_equiv
_atom_site_adp_type
_atom_site_occupancy
_atom_site_symmetry_multiplicity
_atom_site_calc_flag
_atom_site_refinement_flags
Cl01 Cl 1.31234(11) 0.15043(14) 1.12856(5) 0.0721(4) Uani 1 1 d U
O2 O 0.9091(3) 0.0899(2) 1.22946(13) 0.0597(6) Uani 1 1 d U
N3 N 0.7639(3) 0.0730(3) 0.40754(15) 0.0398(5) Uani 1 1 d U
O4 O 1.2727(4) 0.2381(3) 0.74499(15) 0.0667(6) Uani 1 1 d U
N2 N 0.6245(3) 0.2290(3) 0.54007(14) 0.0452(5) Uani 1 1 d U
N1 N 1.0870(4) 0.3010(3) 0.76049(15) 0.0540(6) Uani 1 1 d U
O1 O 0.6921(4) 0.3977(3) 1.17786(15) 0.0715(7) Uani 1 1 d U
O3 O 0.9471(5) 0.3807(4) 0.69378(15) 0.0816(8) Uani 1 1 d U
N4 N 0.6098(4) 0.4098(3) 0.37957(17) 0.0580(7) Uani 1 1 d U
C1 C 0.9081(4) 0.2508(3) 1.05971(16) 0.0396(6) Uani 1 1 d U
C8 C 0.6656(4) 0.2368(3) 0.44247(16) 0.0388(5) Uani 1 1 d U
C3 C 1.1763(4) 0.2271(4) 0.93821(18) 0.0448(6) Uani 1 1 d U
C4 C 1.0218(4) 0.2820(3) 0.86419(16) 0.0435(6) Uani 1 1 d U
C2 C 1.1166(4) 0.2119(3) 1.03636(17) 0.0412(6) Uani 1 1 d U
C11 C 0.8157(4) -0.1028(4) 0.46985(18) 0.0452(6) Uani 1 1 d U
C7 C 0.8301(4) 0.2481(3) 1.16430(17) 0.0426(6) Uani 1 1 d U
C10 C 0.7735(4) -0.1200(4) 0.56883(19) 0.0491(6) Uani 1 1 d U
C9 C 0.6797(4) 0.0531(4) 0.60002(18) 0.0487(6) Uani 1 1 d U
C5 C 0.8141(5) 0.3205(4) 0.88318(19) 0.0539(7) Uani 1 1 d U
H2 H 0.7130 0.3555 0.8315 0.065 Uiso 1 1 calc R
C6 C 0.7589(4) 0.3057(4) 0.9819(2) 0.0518(7) Uani 1 1 d U
H4 H 0.876(5) -0.220(4) 0.447(2) 0.049(7) Uiso 1 1 d .
H1 H 1.324(5) 0.206(4) 0.925(3) 0.060(9) Uiso 1 1 d .
H3 H 0.616(6) 0.332(5) 0.986(3) 0.062(9) Uiso 1 1 d .
H8 H 0.649(6) 0.416(5) 0.319(3) 0.072(10) Uiso 1 1 d .
H7 H 0.548(5) 0.516(5) 0.406(2) 0.053(8) Uiso 1 1 d .
H5 H 0.819(6) -0.256(6) 0.611(3) 0.079(11) Uiso 1 1 d .
H6 H 0.640(5) 0.066(4) 0.666(3) 0.061(8) Uiso 1 1 d .
H9 H 0.799(7) 0.099(6) 0.341(4) 0.092(12) Uiso 1 1 d .

loop_
_atom_site_aniso_label
_atom_site_aniso_U_11
_atom_site_aniso_U_22
_atom_site_aniso_U_33
_atom_site_aniso_U_23
_atom_site_aniso_U_13
_atom_site_aniso_U_12
Cl01 0.0581(6) 0.1138(8) 0.0390(5) -0.0053(4) 0.0020(3) -0.0310(5)
O2 0.0869(15) 0.0412(10) 0.0382(10) -0.0065(7) 0.0254(9) -0.0109(9)
N3 0.0420(11) 0.0458(11) 0.0335(10) -0.0134(8) 0.0095(8) -0.0159(8)
O4 0.0820(15) 0.0742(14) 0.0459(11) -0.0183(9) 0.0300(10) -0.0296(11)
N2 0.0474(11) 0.0562(12) 0.0308(10) -0.0135(8) 0.0112(8) -0.0154(9)
N1 0.0856(17) 0.0350(11) 0.0325(11) -0.0061(8) 0.0120(10) -0.0123(10)
O1 0.0880(16) 0.0566(12) 0.0455(11) -0.0108(8) 0.0260(10) 0.0014(10)
O3 0.1104(19) 0.0709(14) 0.0326(11) -0.0017(9) 0.0009(10) -0.0007(12)
N4 0.0872(18) 0.0435(12) 0.0368(12) -0.0108(9) 0.0219(11) -0.0159(11)
C1 0.0499(13) 0.0320(11) 0.0350(11) -0.0076(8) 0.0126(9) -0.0133(9)
C8 0.0408(12) 0.0465(12) 0.0299(11) -0.0111(8) 0.0100(8) -0.0156(9)
C3 0.0498(14) 0.0423(13) 0.0363(12) -0.0065(9) 0.0137(10) -0.0116(10)
C4 0.0617(16) 0.0323(11) 0.0302(11) -0.0059(8) 0.0113(10) -0.0104(10)
C2 0.0490(13) 0.0399(12) 0.0310(11) -0.0037(8) 0.0078(9) -0.0142(9)
C11 0.0445(13) 0.0457(13) 0.0469(13) -0.0154(10) 0.0071(10) -0.0152(10)
C7 0.0549(14) 0.0402(12) 0.0359(11) -0.0141(9) 0.0160(9) -0.0188(10)
C10 0.0479(14) 0.0516(14) 0.0413(13) -0.0019(10) 0.0031(10) -0.0151(10)
C9 0.0499(14) 0.0605(15) 0.0298(11) -0.0064(10) 0.0071(9) -0.0151(11)
C5 0.0590(16) 0.0543(15) 0.0376(13) -0.0104(10) -0.0008(11) -0.0070(11)
C6 0.0463(15) 0.0598(16) 0.0442(14) -0.0170(11) 0.0102(11) -0.0103(12)

loop_
_atom_type_symbol
_atom_type_description
_atom_type_scat_dispersion_real
_atom_type_scat_dispersion_imag
_atom_type_scat_source
C C 0.0033 0.0016 'International Tables Vol C Tables 4.2.6.8 and 6.1.1.4'
H H 0.0000 0.0000 'International Tables Vol C Tables 4.2.6.8 and 6.1.1.4'
N N 0.0061 0.0033 'International Tables Vol C Tables 4.2.6.8 and 6.1.1.4'
O O 0.0106 0.0060 'International Tables Vol C Tables 4.2.6.8 and 6.1.1.4'
Cl Cl 0.1484 0.1585 'International Tables Vol C Tables 4.2.6.8 and 6.1.1.4'

loop_
_geom_angle_atom_site_label_1
_geom_angle_atom_site_label_2
_geom_angle_atom_site_label_3
_geom_angle
C11 N3 C8 119.6(2)
C9 N2 C8 116.8(2)
O4 N1 O3 123.6(2)
O4 N1 C4 119.2(2)
O3 N1 C4 117.2(2)
C6 C1 C2 118.1(2)
C6 C1 C7 117.5(2)
C2 C1 C7 124.4(2)
N4 C8 N2 118.8(2)
N4 C8 N3 119.1(2)
N2 C8 N3 122.1(2)
C4 C3 C2 117.9(2)
C5 C4 C3 122.9(2)
C5 C4 N1 119.8(2)
C3 C4 N1 117.3(2)
C1 C2 C3 121.5(2)
C1 C2 Cl01 121.13(18)
C3 C2 Cl01 117.34(19)
N3 C11 C10 120.9(2)
O1 C7 O2 125.7(2)
O1 C7 C1 117.2(2)
O2 C7 C1 117.1(2)
C11 C10 C9 116.5(2)
N2 C9 C10 124.1(2)
C4 C5 C6 117.8(2)
C1 C6 C5 121.7(3)

loop_
_geom_bond_atom_site_label_1
_geom_bond_atom_site_label_2
_geom_bond_distance
Cl01 C2 1.732(2)
O2 C7 1.265(3)
N3 C11 1.333(3)
N3 C8 1.356(3)
O4 N1 1.211(3)
N2 C9 1.319(3)
N2 C8 1.353(3)
N1 O3 1.229(3)
N1 C4 1.469(3)
O1 C7 1.227(3)
N4 C8 1.320(3)
C1 C6 1.385(4)
C1 C2 1.385(3)
C1 C7 1.513(3)
C3 C4 1.372(4)
C3 C2 1.387(3)
C4 C5 1.366(4)
C11 C10 1.367(4)
C10 C9 1.382(4)
C5 C6 1.387(4)

loop_
_geom_hbond_atom_site_label_D
_geom_hbond_atom_site_label_H
_geom_hbond_atom_site_label_A
_geom_hbond_distance_DH
_geom_hbond_distance_HA
_geom_hbond_distance_DA
_geom_hbond_angle_DHA
_geom_hbond_site_symmetry_A
N4 H7 H7 0.90(3) 2.62(7) 3.20(4) 122(3) 2_666
N4 H7 N2 0.90(3) 2.13(4) 3.036(3) 175(3) 2_666
N3 H9 O2 0.93(5) 1.69(5) 2.602(3) 166(4) 1_554
N4 H8 O1 0.86(4) 1.98(4) 2.823(3) 166(3) 1_554
